data_4345407
loop_
_publ_author_name
'Egalahewa, Sathsara'
'Albayer, Mohammad'
'Aprile, Antonino'
'Dutton, Jason L.'

_publ_section_title
;
 Diverse Reactions of Thiophenes, Selenophenes, and Tellurophenes with
 Strongly Oxidizing I(III) PhI(L)2 Reagents.
;
_journal_issue 3
_journal_name_full 'Inorganic chemistry'
_journal_page_first 1282
_journal_page_last 1288
_journal_paper_doi 10.1021/acs.inorgchem.6b02386
_journal_volume 56
_journal_year 2017
_chemical_formula_sum 'C10.75 H7.75 F3 I O3 S Se'
_chemical_formula_weight 479.84
_chemical_name_systematic
; 
 ? 
;
_space_group_IT_number 14
_symmetry_cell_setting monoclinic
_symmetry_space_group_name_Hall '-P 2ybc'
_symmetry_space_group_name_H-M 'P 1 21/c 1'
_atom_sites_solution_hydrogens geom
_atom_sites_solution_primary direct
_atom_sites_solution_secondary difmap
_audit_creation_method SHELXL-97
_cell_angle_alpha 90.00
_cell_angle_beta 114.16(3)
_cell_angle_gamma 90.00
_cell_formula_units_Z 4
_cell_length_a 12.544(3)
_cell_length_b 10.340(2)
_cell_length_c 12.411(3)
_cell_measurement_reflns_used 6221
_cell_measurement_temperature 173(2)
_cell_measurement_theta_max 77.278
_cell_measurement_theta_min 3.8170
_cell_volume 1468.8(7)
_computing_cell_refinement 'CrysAlisPro, Agilent Technologies'
_computing_data_collection 'CrysAlisPro, Agilent Technologies'
_computing_data_reduction 'CrysAlisPro, Agilent Technologies'
_computing_molecular_graphics SHELXP
_computing_publication_material SHELXP
_computing_structure_refinement 'SHELXL-97 (Sheldrick, 2008)'
_computing_structure_solution 'SHELXS-97 (Sheldrick, 2008)'
_diffrn_ambient_temperature 173(2)
_diffrn_measured_fraction_theta_full 1.000
_diffrn_measured_fraction_theta_max 1.000
_diffrn_measurement_device_type 'Xcalibur, Atlas, Gemini'
_diffrn_measurement_method '\w scans'
_diffrn_radiation_monochromator graphite
_diffrn_radiation_source 'fine-focus sealed tube'
_diffrn_radiation_type CuK\a
_diffrn_radiation_wavelength 1.54184
_diffrn_reflns_av_R_equivalents 0.0740
_diffrn_reflns_av_sigmaI/netI 0.0507
_diffrn_reflns_limit_h_max 15
_diffrn_reflns_limit_h_min -11
_diffrn_reflns_limit_k_max 11
_diffrn_reflns_limit_k_min -12
_diffrn_reflns_limit_l_max 14
_diffrn_reflns_limit_l_min -15
_diffrn_reflns_number 11618
_diffrn_reflns_theta_full 70.04
_diffrn_reflns_theta_max 70.04
_diffrn_reflns_theta_min 3.86
_exptl_absorpt_coefficient_mu 21.663
_exptl_absorpt_correction_T_max 0.1395
_exptl_absorpt_correction_T_min 0.0872
_exptl_absorpt_correction_type multi-scan
_exptl_absorpt_process_details 'CrysAlisPro, Agilent Technologies'
_exptl_crystal_colour green
_exptl_crystal_density_diffrn 2.170
_exptl_crystal_density_method 'not measured'
_exptl_crystal_description plate
_exptl_crystal_F_000 905
_exptl_crystal_size_max 0.22
_exptl_crystal_size_mid 0.15
_exptl_crystal_size_min 0.15
_refine_diff_density_max 4.146
_refine_diff_density_min -2.203
_refine_diff_density_rms 0.320
_refine_ls_extinction_method none
_refine_ls_goodness_of_fit_ref 1.053
_refine_ls_hydrogen_treatment constr
_refine_ls_matrix_type full
_refine_ls_number_parameters 185
_refine_ls_number_reflns 2798
_refine_ls_number_restraints 4
_refine_ls_restrained_S_all 1.076
_refine_ls_R_factor_all 0.0720
_refine_ls_R_factor_gt 0.0690
_refine_ls_shift/su_max 0.001
_refine_ls_shift/su_mean 0.000
_refine_ls_structure_factor_coef Fsqd
_refine_ls_weighting_details 'calc w=1/[\s^2^(Fo^2^)+(0.1396P)^2^+10.8210P] where P=(Fo^2^+2Fc^2^)/3'
_refine_ls_weighting_scheme calc
_refine_ls_wR_factor_gt 0.1880
_refine_ls_wR_factor_ref 0.1923
_reflns_number_gt 2585
_reflns_number_total 2798
_reflns_threshold_expression >2sigma(I)
_cod_data_source_file ic6b02386_si_002.cif
_cod_data_source_block 10
_cod_original_cell_volume 1468.8(5)
_cod_original_sg_symbol_H-M P2(1)/c
_cod_database_code 4345407

loop_
_symmetry_equiv_pos_as_xyz
'x, y, z'
'-x, y+1/2, -z+1/2'
'-x, -y, -z'
'x, -y-1/2, z-1/2'

loop_
_atom_site_label
_atom_site_type_symbol
_atom_site_fract_x
_atom_site_fract_y
_atom_site_fract_z
_atom_site_U_iso_or_equiv
_atom_site_adp_type
_atom_site_occupancy
_atom_site_symmetry_multiplicity
_atom_site_calc_flag
_atom_site_refinement_flags
_atom_site_disorder_assembly
_atom_site_disorder_group
I1 I 0.64466(4) 0.52231(5) 0.73092(4) 0.0159(3) Uani 1 1 d . C .
S1 S 0.32349(17) 0.42858(18) 0.58767(18) 0.0180(4) Uani 1 1 d . . .
O3 O 0.3996(6) 0.5316(6) 0.6552(7) 0.0287(15) Uani 1 1 d . . .
O2 O 0.3164(6) 0.3208(6) 0.6556(6) 0.0329(15) Uani 1 1 d . . .
C4 C 0.6582(6) 0.5611(6) 0.9910(5) 0.0080(12) Uiso 1 1 d D . .
H4A H 0.6718 0.6507 0.9850 0.010 Uiso 1 1 calc R . .
C101 C 0.1786(9) 0.5011(12) 0.5370(10) 0.034(2) Uani 1 1 d . . .
C7 C 0.6385(7) 0.4672(7) 0.8937(7) 0.0163(16) Uani 1 1 d D . .
C10 C 0.8238(9) 0.5260(9) 0.7939(9) 0.028(2) Uani 1 1 d D . .
C17 C 0.6117(8) 0.3333(8) 0.9037(9) 0.0268(19) Uani 1 1 d . . .
H17A H 0.5967 0.2733 0.8412 0.032 Uiso 1 1 calc R . .
C18 C 0.6326(9) 0.3862(12) 1.0978(10) 0.038(2) Uani 1 1 d . . .
H18A H 0.6323 0.3565 1.1701 0.045 Uiso 1 1 calc R . .
C19 C 0.6549(10) 0.5069(11) 1.0879(8) 0.034(2) Uani 1 1 d D . .
H19A H 0.6700 0.5612 1.1543 0.041 Uiso 1 1 calc R . .
C22 C 0.6094(10) 0.2988(10) 1.0062(10) 0.040(2) Uani 1 1 d . . .
H22A H 0.5912 0.2118 1.0167 0.048 Uiso 1 1 calc R . .
O1 O 0.3357(7) 0.3953(8) 0.4804(6) 0.0364(16) Uani 1 1 d . . .
F3 F 0.1541(7) 0.5307(11) 0.6282(8) 0.073(3) Uani 1 1 d . . .
C36 C 1.0404(10) 0.5732(13) 0.8718(11) 0.044(3) Uani 1 1 d . . .
H36 H 1.1175 0.6068 0.8993 0.053 Uiso 1 1 calc R A 1
F2 F 0.1707(7) 0.6065(8) 0.4732(8) 0.063(2) Uani 1 1 d . . .
F1 F 0.0987(6) 0.4225(10) 0.4694(8) 0.064(2) Uani 1 1 d . . .
C31 C 1.0176(9) 0.4452(13) 0.8574(12) 0.047(3) Uani 1 1 d D C .
H31 H 1.0751 0.3795 0.8741 0.056 Uiso 1 1 calc R B 1
Se1 Se 0.91215(11) 0.67726(14) 0.83457(14) 0.0339(4) Uani 0.75 1 d P C 1
C1A C 0.8973(9) 0.4233(12) 0.8144(15) 0.034(3) Uani 0.75 1 d PD C 1
H1A H 0.8673 0.3377 0.7995 0.041 Uiso 0.75 1 calc PR C 1
Se2 Se 0.8973(6) 0.3498(11) 0.8126(8) 0.072(2) Uani 0.25 1 d P C 2

loop_
_atom_site_aniso_label
_atom_site_aniso_U_11
_atom_site_aniso_U_22
_atom_site_aniso_U_33
_atom_site_aniso_U_23
_atom_site_aniso_U_13
_atom_site_aniso_U_12
I1 0.0093(3) 0.0212(4) 0.0152(4) -0.00010(15) 0.0030(2) 0.00077(15)
S1 0.0128(9) 0.0177(9) 0.0233(10) 0.0024(7) 0.0071(8) 0.0005(7)
O3 0.018(3) 0.020(3) 0.038(4) -0.002(2) 0.002(3) -0.002(2)
O2 0.036(4) 0.025(3) 0.036(4) 0.007(3) 0.013(3) -0.005(3)
C101 0.013(5) 0.051(5) 0.030(6) -0.001(4) 0.002(4) 0.007(4)
C7 0.013(4) 0.014(4) 0.021(4) 0.000(3) 0.006(3) 0.001(3)
C10 0.022(5) 0.038(6) 0.023(5) 0.001(3) 0.009(4) 0.007(4)
C17 0.026(4) 0.014(4) 0.041(5) -0.013(3) 0.014(4) -0.004(3)
C18 0.031(5) 0.049(6) 0.036(5) 0.016(5) 0.017(4) 0.007(5)
C19 0.025(5) 0.045(5) 0.023(5) -0.007(4) 0.000(4) 0.005(4)
C22 0.046(6) 0.024(4) 0.048(6) 0.008(4) 0.018(5) -0.001(4)
O1 0.039(4) 0.045(4) 0.030(4) 0.006(3) 0.018(3) 0.011(3)
F3 0.029(4) 0.143(10) 0.046(5) -0.011(5) 0.015(4) 0.031(5)
C36 0.026(5) 0.056(7) 0.042(6) -0.007(5) 0.006(5) -0.004(5)
F2 0.046(4) 0.055(4) 0.068(5) 0.025(4) 0.003(4) 0.032(4)
F1 0.022(3) 0.086(6) 0.065(5) -0.012(5) -0.003(3) -0.010(4)
C31 0.033(6) 0.044(6) 0.060(8) -0.001(6) 0.014(6) 0.011(5)
Se1 0.0135(6) 0.0348(7) 0.0502(9) 0.0044(6) 0.0099(6) 0.0002(5)
C1A 0.020(7) 0.016(6) 0.056(9) -0.001(6) 0.005(6) 0.012(6)
Se2 0.045(4) 0.086(6) 0.078(5) -0.008(5) 0.017(3) 0.006(4)

loop_
_atom_type_symbol
_atom_type_description
_atom_type_scat_dispersion_real
_atom_type_scat_dispersion_imag
_atom_type_scat_source
C C 0.0181 0.0091 'International Tables Vol C Tables 4.2.6.8 and 6.1.1.4'
H H 0.0000 0.0000 'International Tables Vol C Tables 4.2.6.8 and 6.1.1.4'
O O 0.0492 0.0322 'International Tables Vol C Tables 4.2.6.8 and 6.1.1.4'
F F 0.0727 0.0534 'International Tables Vol C Tables 4.2.6.8 and 6.1.1.4'
S S 0.3331 0.5567 'International Tables Vol C Tables 4.2.6.8 and 6.1.1.4'
Se Se -0.7943 1.1372 'International Tables Vol C Tables 4.2.6.8 and 6.1.1.4'
I I -0.3257 6.8362 'International Tables Vol C Tables 4.2.6.8 and 6.1.1.4'

loop_
_geom_angle_atom_site_label_1
_geom_angle_atom_site_label_2
_geom_angle_atom_site_label_3
_geom_angle
C10 I1 C7 95.9(4)
O2 S1 O1 114.6(5)
O2 S1 O3 114.8(4)
O1 S1 O3 114.6(5)
O2 S1 C101 103.4(5)
O1 S1 C101 104.3(5)
O3 S1 C101 103.0(5)
C19 C4 C7 113.5(7)
C19 C4 H4A 123.3
C7 C4 H4A 123.3
F1 C101 F3 108.1(11)
F1 C101 F2 106.2(10)
F3 C101 F2 109.5(11)
F1 C101 S1 111.3(8)
F3 C101 S1 110.3(8)
F2 C101 S1 111.3(8)
C17 C7 C4 121.5(7)
C17 C7 I1 116.1(6)
C4 C7 I1 122.4(5)
C1A C10 Se1 108.8(8)
C1A C10 Se2 13.6(6)
Se1 C10 Se2 122.4(6)
C1A C10 I1 127.5(8)
Se1 C10 I1 123.7(4)
Se2 C10 I1 113.9(5)
C22 C17 C7 115.9(8)
C22 C17 H17A 122.1
C7 C17 H17A 122.1
C19 C18 C22 122.1(10)
C19 C18 H18A 119.0
C22 C18 H18A 119.0
C18 C19 C4 125.0(10)
C18 C19 H19A 117.5
C4 C19 H19A 117.5
C17 C22 C18 122.0(9)
C17 C22 H22A 119.0
C18 C22 H22A 119.0
C31 C36 Se1 115.2(8)
C31 C36 H36 122.4
Se1 C36 H36 122.4
C36 C31 C1A 110.3(11)
C36 C31 Se2 136.5(10)
C1A C31 Se2 26.3(5)
C36 C31 H31 124.9
C1A C31 H31 124.9
Se2 C31 H31 98.6
C36 Se1 C10 86.5(5)
C10 C1A C31 119.2(12)
C10 C1A H1A 120.4
C31 C1A H1A 120.4
C31 Se2 C10 79.4(7)

loop_
_geom_bond_atom_site_label_1
_geom_bond_atom_site_label_2
_geom_bond_distance
I1 C10 2.056(10)
I1 C7 2.130(8)
S1 O2 1.422(7)
S1 O1 1.443(7)
S1 O3 1.447(7)
S1 C101 1.824(10)
C4 C19 1.344(9)
C4 C7 1.490(7)
C4 H4A 0.9500
C101 F1 1.296(14)
C101 F3 1.324(15)
C101 F2 1.328(14)
C7 C17 1.442(11)
C10 C1A 1.360(9)
C10 Se1 1.863(10)
C10 Se2 2.011(12)
C17 C22 1.332(15)
C17 H17A 0.9500
C18 C19 1.296(16)
C18 C22 1.387(17)
C18 H18A 0.9500
C19 H19A 0.9500
C22 H22A 0.9500
C36 C31 1.35(2)
C36 Se1 1.830(12)
C36 H36 0.9500
C31 C1A 1.398(9)
C31 Se2 1.695(15)
C31 H31 0.9500
C1A H1A 0.9500

loop_
_geom_torsion_atom_site_label_1
_geom_torsion_atom_site_label_2
_geom_torsion_atom_site_label_3
_geom_torsion_atom_site_label_4
_geom_torsion
O2 S1 C101 F1 -63.1(10)
O1 S1 C101 F1 57.0(10)
O3 S1 C101 F1 177.0(9)
O2 S1 C101 F3 56.9(10)
O1 S1 C101 F3 177.1(9)
O3 S1 C101 F3 -62.9(10)
O2 S1 C101 F2 178.6(8)
O1 S1 C101 F2 -61.2(9)
O3 S1 C101 F2 58.8(9)
C19 C4 C7 C17 3.5(12)
C19 C4 C7 I1 -177.7(7)
C10 I1 C7 C17 -102.7(7)
C10 I1 C7 C4 78.4(7)
C7 I1 C10 C1A 78.1(12)
C7 I1 C10 Se1 -101.1(6)
C7 I1 C10 Se2 77.3(5)
C4 C7 C17 C22 -2.0(13)
I1 C7 C17 C22 179.2(8)
C22 C18 C19 C4 -0.1(18)
C7 C4 C19 C18 -2.5(15)
C7 C17 C22 C18 -0.8(16)
C19 C18 C22 C17 1.9(18)
Se1 C36 C31 C1A 1.0(16)
Se1 C36 C31 Se2 0(2)
C31 C36 Se1 C10 -1.2(10)
C1A C10 Se1 C36 1.1(10)
Se2 C10 Se1 C36 2.1(7)
I1 C10 Se1 C36 -179.6(7)
Se1 C10 C1A C31 -0.9(18)
Se2 C10 C1A C31 -177(5)
I1 C10 C1A C31 179.8(10)
C36 C31 C1A C10 0(2)
Se2 C31 C1A C10 178(3)
C36 C31 Se2 C10 1.4(16)
C1A C31 Se2 C10 -1.1(18)
C1A C10 Se2 C31 2(4)
Se1 C10 Se2 C31 -2.1(8)
I1 C10 Se2 C31 179.5(7)
